data_4335694
loop_
_publ_author_name
'Christopher M. Zall'
'Laura J. Clouston'
'Victor G. Young'
'Keying Ding'
'Hyun Jung Kim'
'Danylo Zherebetskyy'
'Yu-Sheng Chen'
'Eckhard Bill'
'Laura Gagliardi'
'Connie C. Lu'

_publ_section_title
;
 Mixed-Valent Dicobalt and Iron-Cobalt Complexes with High-Spin
 Configurations and Short Metal-Metal Bonds
;
_journal_name_full 'Inorganic Chemistry'
_journal_page_first 9216
_journal_page_last 9228
_journal_paper_doi 10.1021/ic400292g
_journal_volume 52
_journal_year 2013
_chemical_formula_moiety 'Co K O C49 H50 N7'
_chemical_formula_sum 'C49 H50 Co K N7 O'
_chemical_formula_weight 850.99
_chemical_name_common CoL(Ph)K(THF)
_chemical_name_systematic
; 
 ? 
;
_space_group_IT_number 14
_symmetry_cell_setting monoclinic
_symmetry_space_group_name_Hall '-P 2ybc'
_symmetry_space_group_name_H-M 'P 1 21/c 1'
_atom_sites_solution_hydrogens geom
_atom_sites_solution_primary direct
_atom_sites_solution_secondary difmap
_audit_creation_method SHELXL-97
_cell_angle_alpha 90.00
_cell_angle_beta 92.4940(10)
_cell_angle_gamma 90.00
_cell_formula_units_Z 4
_cell_length_a 11.3407(5)
_cell_length_b 21.5502(10)
_cell_length_c 17.9220(8)
_cell_measurement_reflns_used 9949
_cell_measurement_temperature 173(2)
_cell_measurement_theta_max 26.467
_cell_measurement_theta_min 2.293
_cell_volume 4375.9(3)
_computing_cell_refinement 'SAINT, Bruker'
_computing_data_collection 'SMART, Bruker'
_computing_data_reduction 'SAINT, Bruker'
_computing_structure_refinement 'SHELXL-97 (Sheldrick, 2008)'
_computing_structure_solution 'SHELXS-97 (Sheldrick, 2008)'
_diffrn_ambient_temperature 173(2)
_diffrn_measured_fraction_theta_full 0.990
_diffrn_measured_fraction_theta_max 0.990
_diffrn_measurement_device_type 'Bruker SMART Platform CCD'
_diffrn_measurement_method 'area detector, omega scans per phi'
_diffrn_radiation_monochromator graphite
_diffrn_radiation_source 'normal-focus sealed tube'
_diffrn_radiation_type MoK\a
_diffrn_radiation_wavelength 0.71073
_diffrn_reflns_av_R_equivalents 0.0655
_diffrn_reflns_av_sigmaI/netI 0.0570
_diffrn_reflns_limit_h_max 14
_diffrn_reflns_limit_h_min -14
_diffrn_reflns_limit_k_max 27
_diffrn_reflns_limit_k_min -28
_diffrn_reflns_limit_l_max 23
_diffrn_reflns_limit_l_min -23
_diffrn_reflns_number 49826
_diffrn_reflns_theta_full 27.63
_diffrn_reflns_theta_max 27.63
_diffrn_reflns_theta_min 1.48
_exptl_absorpt_coefficient_mu 0.532
_exptl_absorpt_correction_T_max 0.9010
_exptl_absorpt_correction_T_min 0.7406
_exptl_absorpt_correction_type multi-scan
_exptl_absorpt_process_details 'SADABS, R. Blessing, 1995'
_exptl_crystal_colour Green
_exptl_crystal_density_diffrn 1.292
_exptl_crystal_description Block
_exptl_crystal_F_000 1788
_exptl_crystal_size_max 0.60
_exptl_crystal_size_mid 0.30
_exptl_crystal_size_min 0.20
_refine_diff_density_max 0.333
_refine_diff_density_min -0.258
_refine_diff_density_rms 0.056
_refine_ls_extinction_method none
_refine_ls_goodness_of_fit_ref 1.011
_refine_ls_hydrogen_treatment constr
_refine_ls_matrix_type full
_refine_ls_number_parameters 714
_refine_ls_number_reflns 10090
_refine_ls_number_restraints 92
_refine_ls_restrained_S_all 1.017
_refine_ls_R_factor_all 0.0831
_refine_ls_R_factor_gt 0.0446
_refine_ls_shift/su_max 0.001
_refine_ls_shift/su_mean 0.000
_refine_ls_structure_factor_coef Fsqd
_refine_ls_weighting_details 'calc w=1/[\s^2^(Fo^2^)+(0.0628P)^2^+0.6790P] where P=(Fo^2^+2Fc^2^)/3'
_refine_ls_weighting_scheme calc
_refine_ls_wR_factor_gt 0.1083
_refine_ls_wR_factor_ref 0.1291
_reflns_number_gt 6643
_reflns_number_total 10090
_reflns_threshold_expression >2sigma(I)
_cod_data_source_file ic400292g_si_001.cif
_cod_data_source_block 12235_0m
_cod_database_code 4335694

loop_
_symmetry_equiv_pos_as_xyz
'x, y, z'
'-x, y+1/2, -z+1/2'
'-x, -y, -z'
'x, -y-1/2, z-1/2'

loop_
_atom_site_label
_atom_site_type_symbol
_atom_site_fract_x
_atom_site_fract_y
_atom_site_fract_z
_atom_site_U_iso_or_equiv
_atom_site_adp_type
_atom_site_occupancy
_atom_site_symmetry_multiplicity
_atom_site_calc_flag
_atom_site_refinement_flags
_atom_site_disorder_assembly
_atom_site_disorder_group
Co1 Co 1.03926(3) -0.190260(14) 0.587456(16) 0.02746(10) Uani 1 1 d . . .
K1 K 1.11283(6) -0.06139(3) 0.26808(3) 0.04572(16) Uani 1 1 d D . .
N1 N 1.18808(16) -0.17115(9) 0.65829(10) 0.0297(4) Uani 1 1 d . . .
N2 N 1.05711(19) -0.27574(9) 0.62327(11) 0.0384(5) Uani 1 1 d . . .
N4 N 0.95750(17) -0.13134(9) 0.65225(11) 0.0342(5) Uani 1 1 d . . .
N5 N 0.81143(18) -0.05838(10) 0.67494(13) 0.0435(5) Uani 1 1 d . . .
N6 N 1.14078(17) -0.16220(10) 0.50666(11) 0.0353(5) Uani 1 1 d . B .
N7 N 1.17672(18) -0.15485(10) 0.37442(11) 0.0391(5) Uani 1 1 d D B .
C1 C 1.2303(2) -0.23213(11) 0.68620(15) 0.0426(6) Uani 1 1 d . . .
H1A H 1.2723 -0.2269 0.7354 0.051 Uiso 1 1 calc R . .
H1B H 1.2863 -0.2499 0.6511 0.051 Uiso 1 1 calc R . .
C2 C 1.1266(3) -0.27627(13) 0.69384(16) 0.0523(8) Uani 1 1 d . . .
H2A H 1.1556 -0.3187 0.7050 0.063 Uiso 1 1 calc R . .
H2B H 1.0774 -0.2626 0.7351 0.063 Uiso 1 1 calc R . .
C3 C 0.9900(2) -0.32567(11) 0.60626(15) 0.0408(6) Uani 1 1 d D . .
C4 C 0.9377(2) -0.32480(11) 0.52808(14) 0.0358(6) Uani 1 1 d D A .
C5 C 1.0113(5) -0.3106(2) 0.4759(3) 0.0434(12) Uani 0.539(3) 1 d PD A 1
H5A H 1.0904 -0.2994 0.4892 0.052 Uiso 0.539(3) 1 calc PR A 1
C6 C 0.9728(6) -0.3121(3) 0.4015(3) 0.0616(17) Uani 0.539(3) 1 d PD A 1
H6A H 1.0245 -0.3004 0.3636 0.074 Uiso 0.539(3) 1 calc PR A 1
C7 C 0.8599(13) -0.3306(5) 0.3830(6) 0.063(4) Uani 0.539(3) 1 d PD A 1
H7A H 0.8334 -0.3321 0.3320 0.075 Uiso 0.539(3) 1 calc PR A 1
C8 C 0.7845(5) -0.3470(3) 0.4378(3) 0.0615(17) Uani 0.539(3) 1 d PD A 1
H8A H 0.7057 -0.3588 0.4245 0.074 Uiso 0.539(3) 1 calc PR A 1
C9 C 0.8228(4) -0.3465(2) 0.5120(3) 0.0429(13) Uani 0.539(3) 1 d PD A 1
H9A H 0.7737 -0.3601 0.5503 0.052 Uiso 0.539(3) 1 calc PR A 1
C5' C 0.8712(5) -0.2703(2) 0.5028(3) 0.0360(13) Uani 0.461(3) 1 d PD A 2
H5'A H 0.8618 -0.2372 0.5371 0.043 Uiso 0.461(3) 1 calc PR A 2
C6' C 0.8206(5) -0.2644(3) 0.4311(3) 0.0424(14) Uani 0.461(3) 1 d PD A 2
H6'A H 0.7747 -0.2288 0.4183 0.051 Uiso 0.461(3) 1 calc PR A 2
C7' C 0.8366(16) -0.3093(4) 0.3792(7) 0.046(3) Uani 0.461(3) 1 d PD A 2
H7'A H 0.8024 -0.3054 0.3301 0.055 Uiso 0.461(3) 1 calc PR A 2
C8' C 0.9036(8) -0.3609(3) 0.3993(4) 0.0503(19) Uani 0.461(3) 1 d PD A 2
H8'A H 0.9157 -0.3923 0.3633 0.060 Uiso 0.461(3) 1 calc PR A 2
C9' C 0.9533(5) -0.3674(3) 0.4707(3) 0.0437(15) Uani 0.461(3) 1 d PD A 2
H9'A H 1.0007 -0.4030 0.4813 0.052 Uiso 0.461(3) 1 calc PR A 2
N3 N 1.0007(6) -0.3782(3) 0.6391(4) 0.0381(15) Uani 0.465(5) 1 d PDU . 1
C10 C 0.9102(10) -0.4221(7) 0.627(2) 0.038(4) Uani 0.465(5) 1 d PD . 1
C11 C 0.7918(5) -0.4056(3) 0.6241(4) 0.0477(17) Uani 0.465(5) 1 d PD . 1
H11A H 0.7712 -0.3628 0.6245 0.057 Uiso 0.465(5) 1 calc PR . 1
C12 C 0.7030(6) -0.4495(3) 0.6210(4) 0.059(2) Uani 0.465(5) 1 d PD . 1
H12A H 0.6226 -0.4370 0.6191 0.071 Uiso 0.465(5) 1 calc PR . 1
C13 C 0.7314(9) -0.5110(6) 0.6206(6) 0.056(3) Uani 0.465(5) 1 d PD . 1
H13A H 0.6706 -0.5413 0.6194 0.067 Uiso 0.465(5) 1 calc PR . 1
C14 C 0.8476(12) -0.5294(6) 0.6219(9) 0.044(3) Uani 0.465(5) 1 d PD . 1
H14A H 0.8667 -0.5723 0.6214 0.053 Uiso 0.465(5) 1 calc PR . 1
C15 C 0.9383(6) -0.4847(3) 0.6241(4) 0.0367(15) Uani 0.465(5) 1 d PD . 1
H15A H 1.0185 -0.4974 0.6238 0.044 Uiso 0.465(5) 1 calc PR . 1
N3' N 0.9592(6) -0.3671(3) 0.6624(3) 0.0393(13) Uani 0.535(5) 1 d PDU . 2
C10' C 0.9117(9) -0.4255(6) 0.6414(18) 0.038(4) Uani 0.535(5) 1 d PD . 2
C11' C 0.8044(5) -0.4463(3) 0.6665(3) 0.0551(17) Uani 0.535(5) 1 d PD . 2
H11B H 0.7579 -0.4194 0.6951 0.066 Uiso 0.535(5) 1 calc PR . 2
C12' C 0.7637(9) -0.5067(5) 0.6502(5) 0.067(3) Uani 0.535(5) 1 d PD . 2
H12B H 0.6896 -0.5198 0.6673 0.080 Uiso 0.535(5) 1 calc PR . 2
C13' C 0.8294(14) -0.5465(5) 0.6101(9) 0.059(3) Uani 0.535(5) 1 d PD . 2
H13B H 0.8005 -0.5869 0.5982 0.071 Uiso 0.535(5) 1 calc PR . 2
C14' C 0.9375(6) -0.5280(3) 0.5868(3) 0.0629(19) Uani 0.535(5) 1 d PD . 2
H14B H 0.9856 -0.5563 0.5612 0.075 Uiso 0.535(5) 1 calc PR . 2
C15' C 0.9770(6) -0.4673(3) 0.6009(4) 0.0505(17) Uani 0.535(5) 1 d PD . 2
H15B H 1.0502 -0.4544 0.5822 0.061 Uiso 0.535(5) 1 calc PR . 2
C16 C 1.1466(2) -0.13076(12) 0.71862(13) 0.0362(6) Uani 1 1 d . . .
H16A H 1.2122 -0.1039 0.7373 0.043 Uiso 1 1 calc R . .
H16B H 1.1216 -0.1568 0.7607 0.043 Uiso 1 1 calc R . .
C17 C 1.0443(2) -0.09084(12) 0.69082(14) 0.0384(6) Uani 1 1 d . . .
H17A H 1.0082 -0.0698 0.7333 0.046 Uiso 1 1 calc R . .
H17B H 1.0720 -0.0588 0.6561 0.046 Uiso 1 1 calc R . .
C18 C 0.8451(2) -0.11323(11) 0.65202(14) 0.0359(5) Uani 1 1 d . . .
C19 C 0.7569(2) -0.16130(12) 0.62360(14) 0.0379(6) Uani 1 1 d . . .
C20 C 0.6779(2) -0.14858(14) 0.56495(16) 0.0472(7) Uani 1 1 d . . .
H20A H 0.6817 -0.1099 0.5397 0.057 Uiso 1 1 calc R . .
C21 C 0.5932(3) -0.19146(16) 0.54252(19) 0.0592(8) Uani 1 1 d . . .
H21A H 0.5416 -0.1830 0.5006 0.071 Uiso 1 1 calc R . .
C22 C 0.5834(3) -0.24579(17) 0.5803(2) 0.0693(10) Uani 1 1 d . . .
H22A H 0.5229 -0.2744 0.5660 0.083 Uiso 1 1 calc R . .
C23 C 0.6608(3) -0.25951(16) 0.6394(2) 0.0721(10) Uani 1 1 d . . .
H23A H 0.6535 -0.2975 0.6658 0.086 Uiso 1 1 calc R . .
C24 C 0.7498(3) -0.21763(14) 0.66046(17) 0.0536(7) Uani 1 1 d . . .
H24A H 0.8053 -0.2276 0.6999 0.064 Uiso 1 1 calc R . .
C25 C 0.6901(2) -0.04697(12) 0.68382(16) 0.0431(6) Uani 1 1 d . . .
C26 C 0.6391(3) 0.00389(14) 0.64943(19) 0.0570(8) Uani 1 1 d . . .
H26A H 0.6844 0.0294 0.6183 0.068 Uiso 1 1 calc R . .
C27 C 0.5208(3) 0.01831(15) 0.6600(2) 0.0723(10) Uani 1 1 d . . .
H27A H 0.4864 0.0535 0.6357 0.087 Uiso 1 1 calc R . .
C28 C 0.4536(3) -0.01748(15) 0.7048(2) 0.0669(10) Uani 1 1 d . . .
H28A H 0.3733 -0.0073 0.7115 0.080 Uiso 1 1 calc R . .
C29 C 0.5032(3) -0.06813(15) 0.73994(18) 0.0582(8) Uani 1 1 d . . .
H29A H 0.4573 -0.0934 0.7710 0.070 Uiso 1 1 calc R . .
C30 C 0.6203(2) -0.08233(14) 0.73005(16) 0.0486(7) Uani 1 1 d . . .
H30A H 0.6543 -0.1171 0.7554 0.058 Uiso 1 1 calc R . .
C31 C 1.2740(2) -0.13983(12) 0.61116(13) 0.0366(6) Uani 1 1 d . . .
H31A H 1.3549 -0.1463 0.6327 0.044 Uiso 1 1 calc R . .
H31B H 1.2580 -0.0947 0.6100 0.044 Uiso 1 1 calc R . .
C32 C 1.2647(2) -0.16579(13) 0.53196(14) 0.0403(6) Uani 1 1 d . . .
H32A H 1.3141 -0.1412 0.4987 0.048 Uiso 1 1 calc R . .
H32B H 1.2921 -0.2094 0.5315 0.048 Uiso 1 1 calc R . .
C33 C 1.1139(2) -0.15044(12) 0.43448(14) 0.0386(6) Uani 1 1 d . . .
C34 C 0.9924(16) -0.1367(8) 0.4138(11) 0.0415(15) Uani 0.323(5) 1 d PD B 1
C35 C 0.9305(10) -0.1637(6) 0.3543(7) 0.0614(16) Uani 0.323(5) 1 d PD B 1
H35A H 0.9649 -0.1954 0.3255 0.074 Uiso 0.323(5) 1 calc PR B 1
C36 C 0.8153(9) -0.1430(7) 0.3376(8) 0.089(2) Uani 0.323(5) 1 d PD B 1
H36A H 0.7698 -0.1610 0.2975 0.106 Uiso 0.323(5) 1 calc PR B 1
C37 C 0.7691(11) -0.0972(7) 0.3788(8) 0.084(2) Uani 0.323(5) 1 d PD B 1
H37A H 0.6899 -0.0850 0.3672 0.100 Uiso 0.323(5) 1 calc PR B 1
C38 C 0.8291(11) -0.0673(7) 0.4359(8) 0.0665(16) Uani 0.323(5) 1 d PD B 1
H38A H 0.7959 -0.0337 0.4623 0.080 Uiso 0.323(5) 1 calc PR B 1
C39 C 0.9422(12) -0.0896(7) 0.4527(8) 0.0473(14) Uani 0.323(5) 1 d PD B 1
H39A H 0.9869 -0.0712 0.4930 0.057 Uiso 0.323(5) 1 calc PR B 1
C34' C 0.9949(7) -0.1170(3) 0.4241(5) 0.0415(15) Uani 0.677(5) 1 d PD B 2
C35' C 0.9224(4) -0.1290(3) 0.3614(3) 0.0614(16) Uani 0.677(5) 1 d PD B 2
H35B H 0.9443 -0.1593 0.3261 0.074 Uiso 0.677(5) 1 calc PR B 2
C36' C 0.8156(5) -0.0956(4) 0.3506(4) 0.089(2) Uani 0.677(5) 1 d PD B 2
H36B H 0.7668 -0.1025 0.3070 0.106 Uiso 0.677(5) 1 calc PR B 2
C37' C 0.7822(5) -0.0531(3) 0.4035(4) 0.084(2) Uani 0.677(5) 1 d PD B 2
H37B H 0.7085 -0.0324 0.3968 0.100 Uiso 0.677(5) 1 calc PR B 2
C38' C 0.8536(5) -0.0403(3) 0.4657(4) 0.0665(16) Uani 0.677(5) 1 d PD B 2
H38B H 0.8316 -0.0097 0.5006 0.080 Uiso 0.677(5) 1 calc PR B 2
C39' C 0.9585(5) -0.0730(3) 0.4762(3) 0.0473(14) Uani 0.677(5) 1 d PD B 2
H39B H 1.0069 -0.0654 0.5199 0.057 Uiso 0.677(5) 1 calc PR B 2
C40 C 1.2819(9) -0.1917(4) 0.3692(13) 0.0387(14) Uani 0.679(6) 1 d PD B 1
C41 C 1.3761(8) -0.1702(4) 0.3279(7) 0.0461(15) Uani 0.679(6) 1 d PD B 1
H41A H 1.3719 -0.1298 0.3069 0.055 Uiso 0.679(6) 1 calc PR B 1
C42 C 1.4753(5) -0.2064(3) 0.3170(4) 0.0626(17) Uani 0.679(6) 1 d PD B 1
H42A H 1.5382 -0.1899 0.2899 0.075 Uiso 0.679(6) 1 calc PR B 1
C43 C 1.4839(5) -0.2661(3) 0.3449(3) 0.0626(16) Uani 0.679(6) 1 d PD B 1
H43A H 1.5518 -0.2907 0.3371 0.075 Uiso 0.679(6) 1 calc PR B 1
C44 C 1.3921(6) -0.2892(3) 0.3844(3) 0.0569(19) Uani 0.679(6) 1 d PD B 1
H44A H 1.3966 -0.3303 0.4036 0.068 Uiso 0.679(6) 1 calc PR B 1
C45 C 1.2937(5) -0.2536(2) 0.3965(3) 0.0427(11) Uani 0.679(6) 1 d PD B 1
H45A H 1.2318 -0.2708 0.4239 0.051 Uiso 0.679(6) 1 calc PR B 1
C40' C 1.261(2) -0.1992(10) 0.375(3) 0.0387(14) Uani 0.321(6) 1 d PD B 2
C41' C 1.3622(18) -0.1836(9) 0.3418(17) 0.0461(15) Uani 0.321(6) 1 d PD B 2
H41B H 1.3718 -0.1436 0.3206 0.055 Uiso 0.321(6) 1 calc PR B 2
C42' C 1.4512(13) -0.2276(7) 0.3397(10) 0.0626(17) Uani 0.321(6) 1 d PD B 2
H42B H 1.5243 -0.2181 0.3183 0.075 Uiso 0.321(6) 1 calc PR B 2
C43' C 1.4314(15) -0.2855(9) 0.3693(11) 0.0626(16) Uani 0.321(6) 1 d PD B 2
H43B H 1.4917 -0.3160 0.3679 0.075 Uiso 0.321(6) 1 calc PR B 2
C44' C 1.3266(11) -0.3003(6) 0.4009(7) 0.0569(19) Uani 0.321(6) 1 d PD B 2
H44B H 1.3154 -0.3407 0.4207 0.068 Uiso 0.321(6) 1 calc PR B 2
C45' C 1.2382(10) -0.2570(5) 0.4039(7) 0.0427(11) Uani 0.321(6) 1 d PD B 2
H45B H 1.1648 -0.2663 0.4250 0.051 Uiso 0.321(6) 1 calc PR B 2
O1 O 1.2893(17) -0.0640(6) 0.1688(9) 0.105(6) Uani 0.384(14) 1 d PD B 1
C46 C 1.3041(19) -0.0094(7) 0.1330(10) 0.105(7) Uani 0.384(14) 1 d PDU B 1
H46A H 1.3591 0.0169 0.1635 0.126 Uiso 0.384(14) 1 calc PR B 1
H46B H 1.2273 0.0123 0.1283 0.126 Uiso 0.384(14) 1 calc PR B 1
C47 C 1.351(2) -0.0173(7) 0.0572(9) 0.104(7) Uani 0.384(14) 1 d PDU B 1
H47A H 1.2948 -0.0015 0.0181 0.125 Uiso 0.384(14) 1 calc PR B 1
H47B H 1.4276 0.0044 0.0533 0.125 Uiso 0.384(14) 1 calc PR B 1
C48 C 1.3659(14) -0.0844(6) 0.0511(6) 0.082(4) Uani 0.384(14) 1 d PDU B 1
H48A H 1.3293 -0.0994 0.0033 0.099 Uiso 0.384(14) 1 calc PR B 1
H48B H 1.4508 -0.0952 0.0526 0.099 Uiso 0.384(14) 1 calc PR B 1
C49 C 1.3093(7) -0.1123(3) 0.1131(4) 0.113(6) Uani 0.384(14) 1 d PDU B 1
H49A H 1.3600 -0.1455 0.1354 0.136 Uiso 0.384(14) 1 calc PR B 1
H49B H 1.2331 -0.1310 0.0959 0.136 Uiso 0.384(14) 1 calc PR B 1
O1' O 1.2672(7) -0.0639(3) 0.1520(4) 0.083(3) Uani 0.616(14) 1 d PRD B 2
C46' C 1.2783(7) -0.0114(3) 0.1075(4) 0.082(3) Uani 0.616(14) 1 d PRDU B 2
H46C H 1.2646 0.0265 0.1372 0.098 Uiso 0.616(14) 1 d PR B 2
H46D H 1.2191 -0.0126 0.0652 0.098 Uiso 0.616(14) 1 d PR B 2
C47' C 1.4008(8) -0.0108(4) 0.0780(6) 0.074(3) Uani 0.616(14) 1 d PDU B 2
H47C H 1.3989 0.0049 0.0261 0.089 Uiso 0.616(14) 1 calc PR B 2
H47D H 1.4537 0.0160 0.1093 0.089 Uiso 0.616(14) 1 calc PR B 2
C48' C 1.4419(13) -0.0756(5) 0.0808(8) 0.129(5) Uani 0.616(14) 1 d PDU B 2
H48C H 1.4267 -0.0966 0.0322 0.154 Uiso 0.616(14) 1 calc PR B 2
H48D H 1.5273 -0.0778 0.0944 0.154 Uiso 0.616(14) 1 calc PR B 2
C49' C 1.3732(18) -0.1025(5) 0.1376(10) 0.191(9) Uani 0.616(14) 1 d PDU B 2
H49C H 1.4226 -0.1065 0.1843 0.229 Uiso 0.616(14) 1 calc PR B 2
H49D H 1.3477 -0.1446 0.1219 0.229 Uiso 0.616(14) 1 calc PR B 2

loop_
_atom_site_aniso_label
_atom_site_aniso_U_11
_atom_site_aniso_U_22
_atom_site_aniso_U_33
_atom_site_aniso_U_23
_atom_site_aniso_U_13
_atom_site_aniso_U_12
Co1 0.02983(17) 0.02768(17) 0.02462(16) -0.00010(13) -0.00164(12) 0.00070(13)
K1 0.0563(4) 0.0409(3) 0.0391(3) 0.0027(3) -0.0075(3) -0.0087(3)
N1 0.0324(10) 0.0298(10) 0.0265(10) -0.0024(8) -0.0033(8) 0.0015(8)
N2 0.0482(12) 0.0292(11) 0.0364(12) 0.0002(9) -0.0134(10) -0.0014(9)
N4 0.0312(11) 0.0362(11) 0.0350(11) -0.0070(9) -0.0010(9) -0.0002(9)
N5 0.0322(11) 0.0385(12) 0.0597(15) -0.0083(11) 0.0026(10) 0.0019(9)
N6 0.0329(11) 0.0452(12) 0.0275(10) 0.0026(9) -0.0023(8) -0.0049(9)
N7 0.0436(12) 0.0443(13) 0.0291(11) 0.0029(9) -0.0007(9) -0.0073(10)
C1 0.0511(16) 0.0339(13) 0.0410(15) 0.0019(11) -0.0196(12) 0.0038(12)
C2 0.0679(19) 0.0377(15) 0.0485(17) 0.0131(13) -0.0280(15) -0.0105(14)
C3 0.0476(15) 0.0281(13) 0.0454(15) -0.0002(11) -0.0118(12) 0.0021(11)
C4 0.0381(13) 0.0337(13) 0.0354(13) -0.0057(10) -0.0011(11) -0.0013(10)
C5 0.053(3) 0.046(3) 0.032(3) -0.007(2) 0.002(2) -0.010(2)
C6 0.090(5) 0.065(4) 0.030(3) -0.001(3) 0.008(3) -0.024(3)
C7 0.110(13) 0.045(7) 0.031(4) 0.009(5) -0.020(5) -0.015(8)
C8 0.066(4) 0.064(4) 0.052(4) 0.004(3) -0.025(3) -0.015(3)
C9 0.043(3) 0.044(3) 0.041(3) 0.008(2) -0.002(2) -0.004(2)
C5' 0.042(3) 0.037(3) 0.029(3) -0.004(2) 0.001(2) 0.001(2)
C6' 0.048(3) 0.043(3) 0.035(3) 0.006(3) -0.005(3) 0.003(3)
C7' 0.065(5) 0.043(7) 0.028(4) 0.006(4) -0.009(3) 0.003(6)
C8' 0.088(6) 0.036(4) 0.028(4) -0.008(3) 0.005(3) 0.000(4)
C9' 0.060(4) 0.033(3) 0.038(3) -0.006(2) 0.003(3) 0.010(3)
N3 0.048(4) 0.031(3) 0.034(4) 0.003(3) -0.010(3) -0.002(3)
C10 0.0508(17) 0.0359(17) 0.026(11) 0.004(4) 0.000(2) -0.0059(13)
C11 0.047(4) 0.038(3) 0.058(4) 0.006(3) -0.001(3) -0.003(3)
C12 0.042(4) 0.062(5) 0.074(5) 0.003(4) 0.002(3) 0.003(3)
C13 0.056(6) 0.053(5) 0.058(6) 0.010(5) 0.001(4) -0.007(4)
C14 0.059(6) 0.036(6) 0.036(6) 0.001(4) -0.005(5) -0.012(5)
C15 0.042(4) 0.031(4) 0.037(4) 0.005(3) 0.001(3) -0.001(3)
N3' 0.059(4) 0.030(3) 0.029(3) -0.001(2) 0.002(2) -0.005(2)
C10' 0.0508(17) 0.0359(17) 0.026(11) 0.004(4) 0.000(2) -0.0059(13)
C11' 0.069(4) 0.046(3) 0.052(3) 0.010(3) 0.014(3) -0.003(3)
C12' 0.058(6) 0.066(5) 0.077(7) 0.034(6) 0.009(5) -0.018(4)
C13' 0.083(7) 0.049(6) 0.044(6) 0.002(4) -0.007(5) -0.029(5)
C14' 0.097(5) 0.043(3) 0.050(4) -0.007(3) 0.015(3) -0.020(3)
C15' 0.070(4) 0.042(4) 0.040(4) -0.003(3) 0.014(3) -0.023(3)
C16 0.0377(13) 0.0428(14) 0.0279(12) -0.0077(11) -0.0013(10) -0.0047(11)
C17 0.0360(13) 0.0411(14) 0.0380(14) -0.0134(11) -0.0007(11) 0.0008(11)
C18 0.0368(13) 0.0352(13) 0.0359(13) -0.0028(11) 0.0024(11) 0.0016(11)
C19 0.0340(13) 0.0392(14) 0.0409(14) -0.0080(12) 0.0071(11) 0.0004(11)
C20 0.0376(14) 0.0529(17) 0.0509(17) -0.0063(13) -0.0013(12) 0.0027(13)
C21 0.0391(16) 0.071(2) 0.066(2) -0.0243(18) -0.0077(14) 0.0007(15)
C22 0.0456(18) 0.074(2) 0.089(3) -0.028(2) 0.0085(18) -0.0217(17)
C23 0.083(3) 0.056(2) 0.079(3) -0.0028(18) 0.017(2) -0.0284(18)
C24 0.0623(19) 0.0488(17) 0.0495(17) -0.0026(14) -0.0001(14) -0.0079(15)
C25 0.0363(14) 0.0396(14) 0.0531(17) -0.0126(13) -0.0006(12) 0.0046(12)
C26 0.0416(16) 0.0484(17) 0.080(2) 0.0012(16) -0.0077(15) -0.0026(13)
C27 0.0412(17) 0.0502(19) 0.124(3) 0.011(2) -0.0089(19) 0.0054(14)
C28 0.0341(16) 0.055(2) 0.111(3) -0.0100(19) -0.0018(17) 0.0009(14)
C29 0.0404(16) 0.066(2) 0.069(2) -0.0097(17) 0.0059(15) 0.0032(15)
C30 0.0414(15) 0.0527(17) 0.0517(17) -0.0041(14) 0.0034(13) 0.0038(13)
C31 0.0296(12) 0.0446(14) 0.0354(13) -0.0058(11) -0.0012(10) -0.0021(11)
C32 0.0306(13) 0.0563(16) 0.0339(14) -0.0058(12) 0.0009(10) -0.0050(11)
C33 0.0359(13) 0.0466(15) 0.0330(13) 0.0056(11) -0.0034(11) -0.0127(11)
C34 0.0344(15) 0.053(5) 0.037(3) 0.013(3) 0.0031(17) -0.009(3)
C35 0.042(2) 0.080(4) 0.061(3) 0.008(4) -0.0133(18) -0.022(3)
C36 0.049(3) 0.117(6) 0.097(4) 0.021(5) -0.023(3) -0.032(4)
C37 0.042(3) 0.098(5) 0.110(5) 0.039(4) -0.012(3) -0.002(3)
C38 0.050(3) 0.074(5) 0.075(5) 0.021(3) 0.005(3) 0.008(3)
C39 0.043(2) 0.064(4) 0.035(4) 0.016(2) -0.003(2) 0.006(2)
C34' 0.0344(15) 0.053(5) 0.037(3) 0.013(3) 0.0031(17) -0.009(3)
C35' 0.042(2) 0.080(4) 0.061(3) 0.008(4) -0.0133(18) -0.022(3)
C36' 0.049(3) 0.117(6) 0.097(4) 0.021(5) -0.023(3) -0.032(4)
C37' 0.042(3) 0.098(5) 0.110(5) 0.039(4) -0.012(3) -0.002(3)
C38' 0.050(3) 0.074(5) 0.075(5) 0.021(3) 0.005(3) 0.008(3)
C39' 0.043(2) 0.064(4) 0.035(4) 0.016(2) -0.003(2) 0.006(2)
C40 0.051(4) 0.037(3) 0.027(4) -0.004(3) -0.005(4) -0.006(3)
C41 0.041(3) 0.047(4) 0.051(5) -0.011(3) 0.005(2) -0.009(3)
C42 0.045(3) 0.069(5) 0.075(5) -0.027(3) 0.006(3) -0.010(3)
C43 0.045(3) 0.080(4) 0.063(4) -0.030(3) -0.005(2) 0.017(3)
C44 0.078(7) 0.054(3) 0.038(4) -0.008(2) -0.004(4) 0.019(4)
C45 0.048(3) 0.0464(19) 0.0338(19) -0.0030(15) 0.004(3) 0.001(3)
C40' 0.051(4) 0.037(3) 0.027(4) -0.004(3) -0.005(4) -0.006(3)
C41' 0.041(3) 0.047(4) 0.051(5) -0.011(3) 0.005(2) -0.009(3)
C42' 0.045(3) 0.069(5) 0.075(5) -0.027(3) 0.006(3) -0.010(3)
C43' 0.045(3) 0.080(4) 0.063(4) -0.030(3) -0.005(2) 0.017(3)
C44' 0.078(7) 0.054(3) 0.038(4) -0.008(2) -0.004(4) 0.019(4)
C45' 0.048(3) 0.0464(19) 0.0338(19) -0.0030(15) 0.004(3) 0.001(3)
O1 0.169(14) 0.094(10) 0.055(6) -0.002(5) 0.036(7) -0.050(9)
C46 0.126(15) 0.107(12) 0.083(12) -0.037(10) 0.025(10) -0.039(9)
C47 0.125(16) 0.119(13) 0.070(10) 0.028(9) 0.020(10) 0.020(11)
C48 0.083(9) 0.084(8) 0.080(8) -0.003(6) 0.007(6) 0.008(7)
C49 0.103(10) 0.072(9) 0.170(15) -0.002(9) 0.066(10) -0.024(7)
O1' 0.111(5) 0.085(6) 0.055(4) -0.010(3) 0.035(4) -0.024(4)
C46' 0.066(4) 0.124(8) 0.057(6) -0.004(5) 0.005(4) -0.012(5)
C47' 0.086(6) 0.082(5) 0.055(5) 0.011(4) 0.009(4) -0.004(4)
C48' 0.156(11) 0.100(7) 0.136(10) 0.010(6) 0.082(8) 0.010(7)
C49' 0.313(19) 0.073(6) 0.201(12) 0.024(7) 0.191(14) 0.030(9)

loop_
_atom_type_symbol
_atom_type_description
_atom_type_scat_dispersion_real
_atom_type_scat_dispersion_imag
_atom_type_scat_source
C C 0.0033 0.0016 'International Tables Vol C Tables 4.2.6.8 and 6.1.1.4'
H H 0.0000 0.0000 'International Tables Vol C Tables 4.2.6.8 and 6.1.1.4'
N N 0.0061 0.0033 'International Tables Vol C Tables 4.2.6.8 and 6.1.1.4'
K K 0.2009 0.2494 'International Tables Vol C Tables 4.2.6.8 and 6.1.1.4'
Co Co 0.3494 0.9721 'International Tables Vol C Tables 4.2.6.8 and 6.1.1.4'
O O 0.0106 0.0060 'International Tables Vol C Tables 4.2.6.8 and 6.1.1.4'

loop_
_geom_angle_atom_site_label_1
_geom_angle_atom_site_label_2
_geom_angle_atom_site_label_3
_geom_angle
_geom_angle_site_symmetry_1
_geom_angle_site_symmetry_3
N2 Co1 N4 117.12(9) . .
N2 Co1 N6 118.11(9) . .
N4 Co1 N6 122.32(9) . .
N2 Co1 N1 85.28(8) . .
N4 Co1 N1 84.52(7) . .
N6 Co1 N1 84.56(8) . .
O1 K1 O1' 7.9(6) . .
O1 K1 N7 104.4(4) . .
O1' K1 N7 109.71(17) . .
O1 K1 N5 91.9(3) . 3_756
O1' K1 N5 95.44(16) . 3_756
N7 K1 N5 109.40(6) . 3_756
O1 K1 N3 77.3(4) . 4
O1' K1 N3 70.3(2) . 4
N7 K1 N3 107.85(13) . 4
N5 K1 N3 142.72(13) 3_756 4
O1 K1 N3' 90.0(4) . 4
O1' K1 N3' 83.3(2) . 4
N7 K1 N3' 100.75(11) . 4
N5 K1 N3' 148.25(12) 3_756 4
N3 K1 N3' 13.40(11) 4 4
O1 K1 C35' 151.0(3) . .
O1' K1 C35' 149.19(19) . .
N7 K1 C35' 58.45(11) . .
N5 K1 C35' 115.19(13) 3_756 .
N3 K1 C35' 85.90(17) 4 .
N3' K1 C35' 72.55(15) 4 .
O1 K1 C10' 93.3(6) . 4
O1' K1 C10' 85.4(4) . 4
N7 K1 C10' 124.93(17) . 4
N5 K1 C10' 121.8(2) 3_756 4
N3 K1 C10' 27.0(4) 4 4
N3' K1 C10' 26.4(2) 4 4
C35' K1 C10' 81.3(3) . 4
O1 K1 C25 71.3(3) . 3_756
O1' K1 C25 76.65(17) . 3_756
N7 K1 C25 100.08(7) . 3_756
N5 K1 C25 25.12(6) 3_756 3_756
N3 K1 C25 142.19(15) 4 3_756
N3' K1 C25 154.91(12) 4 3_756
C35' K1 C25 131.11(12) . 3_756
C10' K1 C25 134.94(18) 4 3_756
O1 K1 C15 85.9(5) . 4
O1' K1 C15 78.4(2) . 4
N7 K1 C15 148.72(11) . 4
N5 K1 C15 99.47(11) 3_756 4
N3 K1 C15 44.88(16) 4 4
N3' K1 C15 49.07(15) 4 4
C35' K1 C15 98.70(15) . 4
C10' K1 C15 23.8(2) 4 4
C25 K1 C15 111.20(12) 3_756 4
O1 K1 C26 70.8(4) . 3_756
O1' K1 C26 78.08(19) . 3_756
N7 K1 C26 77.42(7) . 3_756
N5 K1 C26 44.36(7) 3_756 3_756
N3 K1 C26 147.90(15) 4 3_756
N3' K1 C26 159.24(13) 4 3_756
C35' K1 C26 121.21(11) . 3_756
C10' K1 C26 156.1(2) 4 3_756
C25 K1 C26 23.72(7) 3_756 3_756
C15 K1 C26 133.52(12) 4 3_756
O1 K1 C10 90.2(6) . 4
O1' K1 C10 82.3(4) . 4
N7 K1 C10 125.12(18) . 4
N5 K1 C10 122.9(2) 3_756 4
N3 K1 C10 24.5(3) 4 4
N3' K1 C10 25.4(2) 4 4
C35' K1 C10 83.7(3) . 4
C10' K1 C10 3.2(8) 4 4
C25 K1 C10 134.4(2) 3_756 4
C15 K1 C10 23.90(18) 4 4
C26 K1 C10 154.5(3) 3_756 4
C1 N1 C31 112.78(19) . .
C1 N1 C16 112.58(19) . .
C31 N1 C16 112.76(18) . .
C1 N1 Co1 105.60(14) . .
C31 N1 Co1 105.97(13) . .
C16 N1 Co1 106.43(13) . .
C3 N2 C2 117.9(2) . .
C3 N2 Co1 128.97(17) . .
C2 N2 Co1 109.59(15) . .
C18 N4 C17 116.71(19) . .
C18 N4 Co1 131.19(16) . .
C17 N4 Co1 109.69(14) . .
C18 N5 C25 119.3(2) . .
C18 N5 K1 145.85(16) . 3_756
C25 N5 K1 94.63(14) . 3_756
C33 N6 C32 119.0(2) . .
C33 N6 Co1 130.37(16) . .
C32 N6 Co1 109.79(15) . .
C33 N7 C40' 117.1(17) . .
C33 N7 C40 124.8(8) . .
C40' N7 C40 11.9(10) . .
C33 N7 K1 111.39(17) . .
C40' N7 K1 131.5(15) . .
C40 N7 K1 122.3(6) . .
N1 C1 C2 110.2(2) . .
N2 C2 C1 107.9(2) . .
N3 C3 N2 124.2(4) . .
N3 C3 N3' 29.1(3) . .
N2 C3 N3' 120.3(3) . .
N3 C3 C4 117.9(4) . .
N2 C3 C4 113.5(2) . .
N3' C3 C4 125.3(3) . .
C5 C4 C9' 61.6(3) . .
C5 C4 C9 122.9(3) . .
C9' C4 C9 77.0(3) . .
C5 C4 C5' 85.9(3) . .
C9' C4 C5' 112.5(3) . .
C9 C4 C5' 75.0(3) . .
C5 C4 C3 115.4(3) . .
C9' C4 C3 128.5(3) . .
C9 C4 C3 121.0(3) . .
C5' C4 C3 118.6(3) . .
C4 C5 C6 119.7(5) . .
C7 C6 C5 119.5(7) . .
C6 C7 C8 120.4(8) . .
C7 C8 C9 120.4(6) . .
C8 C9 C4 116.9(4) . .
C6' C5' C4 123.2(4) . .
C7' C6' C5' 120.3(6) . .
C6' C7' C8' 118.8(10) . .
C9' C8' C7' 121.3(9) . .
C8' C9' C4 123.7(5) . .
C3 N3 C10 117.9(14) . .
C3 N3 K1 142.5(4) . 4_556
C10 N3 K1 96.7(16) . 4_556
C15 C10 C11 118.1(8) . .
C15 C10 N3 119.5(12) . .
C11 C10 N3 122.1(9) . .
C15 C10 K1 76.8(14) . 4_556
C11 C10 K1 132.8(19) . 4_556
N3 C10 K1 58.8(13) . 4_556
C12 C11 C10 121.8(7) . .
C13 C12 C11 119.6(7) . .
C12 C13 C14 120.5(10) . .
C13 C14 C15 120.0(11) . .
C10 C15 C14 119.9(9) . .
C10 C15 K1 79.3(13) . 4_556
C14 C15 K1 129.3(8) . 4_556
C3 N3' C10' 118.8(13) . .
C3 N3' K1 129.4(4) . 4_556
C10' N3' K1 85.1(12) . 4_556
C11' C10' C15' 116.9(7) . .
C11' C10' N3' 122.1(11) . .
C15' C10' N3' 120.6(8) . .
C11' C10' K1 110.7(17) . 4_556
C15' C10' K1 86.1(10) . 4_556
N3' C10' K1 68.5(10) . 4_556
C10' C11' C12' 121.1(7) . .
C13' C12' C11' 120.6(9) . .
C12' C13' C14' 119.7(9) . .
C13' C14' C15' 120.0(7) . .
C10' C15' C14' 121.6(7) . .
C10' C15' K1 69.5(11) . 4_556
C14' C15' K1 117.5(4) . 4_556
N1 C16 C17 110.96(19) . .
N4 C17 C16 107.8(2) . .
N5 C18 N4 123.6(2) . .
N5 C18 C19 121.7(2) . .
N4 C18 C19 114.7(2) . .
C20 C19 C24 119.2(3) . .
C20 C19 C18 121.3(2) . .
C24 C19 C18 119.4(2) . .
C19 C20 C21 120.7(3) . .
C22 C21 C20 120.2(3) . .
C21 C22 C23 120.3(3) . .
C22 C23 C24 119.9(3) . .
C19 C24 C23 119.6(3) . .
C26 C25 C30 117.6(3) . .
C26 C25 N5 118.8(3) . .
C30 C25 N5 123.4(2) . .
C26 C25 K1 79.67(16) . 3_756
C30 C25 K1 128.47(19) . 3_756
N5 C25 K1 60.26(12) . 3_756
C25 C26 C27 120.3(3) . .
C25 C26 K1 76.61(16) . 3_756
C27 C26 K1 130.5(2) . 3_756
C28 C27 C26 121.1(3) . .
C29 C28 C27 119.5(3) . .
C28 C29 C30 119.7(3) . .
C29 C30 C25 121.8(3) . .
N1 C31 C32 110.08(19) . .
N6 C32 C31 107.2(2) . .
N7 C33 N6 131.7(2) . .
N7 C33 C34 110.4(9) . .
N6 C33 C34 117.5(9) . .
N7 C33 C34' 116.0(4) . .
N6 C33 C34' 111.6(4) . .
C34 C33 C34' 17.6(6) . .
C39 C34 C35 119.9(13) . .
C39 C34 C33 115.8(10) . .
C35 C34 C33 124.1(12) . .
C39 C34 K1 103.1(13) . .
C35 C34 K1 79.4(11) . .
C33 C34 K1 83.4(10) . .
C34 C35 C36 117.9(13) . .
C34 C35 K1 77.3(11) . .
C36 C35 K1 105.9(8) . .
C37 C36 C35 119.8(11) . .
C36 C37 C38 124.2(12) . .
C37 C38 C39 115.0(12) . .
C34 C39 C38 123.1(12) . .
C35' C34' C39' 118.9(5) . .
C35' C34' C33 119.9(5) . .
C39' C34' C33 121.3(5) . .
C35' C34' K1 68.7(4) . .
C39' C34' K1 116.8(5) . .
C33 C34' K1 83.6(4) . .
C34' C35' C36' 119.3(6) . .
C34' C35' K1 87.0(4) . .
C36' C35' K1 107.2(4) . .
C37' C36' C35' 120.1(6) . .
C38' C37' C36' 121.2(6) . .
C37' C38' C39' 118.6(6) . .
C38' C39' C34' 121.8(5) . .
C41 C40 C45 115.3(5) . .
C41 C40 N7 120.3(6) . .
C45 C40 N7 124.1(5) . .
C42 C41 C40 121.9(5) . .
C43 C42 C41 121.1(5) . .
C44 C43 C42 118.7(5) . .
C43 C44 C45 120.9(5) . .
C44 C45 C40 122.2(5) . .
C41' C40' N7 115.8(13) . .
C41' C40' C45' 124.7(12) . .
N7 C40' C45' 119.4(13) . .
C40' C41' C42' 118.1(13) . .
C43' C42' C41' 118.5(12) . .
C44' C43' C42' 121.8(14) . .
C43' C44' C45' 120.2(13) . .
C44' C45' C40' 116.6(10) . .
C46 O1 C49 105.5(11) . .
C46 O1 K1 113.6(9) . .
C49 O1 K1 126.6(10) . .
O1 C46 C47 112.9(11) . .
O1 C46 K1 45.7(7) . .
C47 C46 K1 148.2(14) . .
C48 C47 C46 103.2(11) . .
C49 C48 C47 107.4(10) . .
C48 C49 O1 108.4(10) . .
C46' O1' C49' 105.0(5) . .
C46' O1' K1 119.22(15) . .
C49' O1' K1 132.8(7) . .
O1' C46' C47' 108.4(5) . .
C48' C47' C46' 106.0(7) . .
C49' C48' C47' 103.1(7) . .
C48' C49' O1' 111.4(8) . .

loop_
_geom_bond_atom_site_label_1
_geom_bond_atom_site_label_2
_geom_bond_distance
_geom_bond_site_symmetry_2
Co1 N2 1.958(2) .
Co1 N4 1.9784(19) .
Co1 N6 1.983(2) .
Co1 N1 2.1079(18) .
K1 O1 2.735(11) .
K1 O1' 2.777(6) .
K1 N7 2.845(2) .
K1 N5 2.892(2) 3_756
K1 N3 2.898(6) 4
K1 N3' 2.951(6) 4
K1 C35' 3.146(6) .
K1 C10' 3.16(3) 4
K1 C25 3.320(3) 3_756
K1 C15 3.335(7) 4
K1 C26 3.358(3) 3_756
K1 C10 3.37(3) 4
N1 C1 1.478(3) .
N1 C31 1.480(3) .
N1 C16 1.481(3) .
N2 C3 1.345(3) .
N2 C2 1.461(3) .
N4 C18 1.333(3) .
N4 C17 1.466(3) .
N5 C18 1.313(3) .
N5 C25 1.414(3) .
N5 K1 2.892(2) 3_756
N6 C33 1.340(3) .
N6 C32 1.460(3) .
N7 C33 1.319(3) .
N7 C40' 1.355(12) .
N7 C40 1.439(6) .
C1 C2 1.523(4) .
C3 N3 1.280(6) .
C3 N3' 1.401(6) .
C3 C4 1.498(3) .
C4 C5 1.316(5) .
C4 C9' 1.396(6) .
C4 C9 1.402(5) .
C4 C5' 1.457(5) .
C5 C6 1.385(6) .
C6 C7 1.368(13) .
C7 C8 1.376(15) .
C8 C9 1.381(7) .
C5' C6' 1.391(7) .
C6' C7' 1.360(13) .
C7' C8' 1.384(12) .
C8' C9' 1.383(8) .
N3 C10 1.406(10) .
N3 K1 2.898(6) 4_556
C10 C15 1.388(14) .
C10 C11 1.388(14) .
C10 K1 3.37(3) 4_556
C11 C12 1.382(8) .
C12 C13 1.363(14) .
C13 C14 1.376(18) .
C14 C15 1.408(12) .
C15 K1 3.335(7) 4_556
N3' C10' 1.413(9) .
N3' K1 2.951(6) 4_556
C10' C11' 1.389(13) .
C10' C15' 1.392(13) .
C10' K1 3.16(3) 4_556
C11' C12' 1.407(11) .
C12' C13' 1.362(17) .
C13' C14' 1.370(16) .
C14' C15' 1.403(8) .
C15' K1 3.367(6) 4_556
C16 C17 1.511(3) .
C18 C19 1.512(3) .
C19 C20 1.379(4) .
C19 C24 1.386(4) .
C20 C21 1.380(4) .
C21 C22 1.360(5) .
C22 C23 1.378(5) .
C23 C24 1.394(4) .
C25 C26 1.373(4) .
C25 C30 1.396(4) .
C25 K1 3.320(3) 3_756
C26 C27 1.398(4) .
C26 K1 3.358(3) 3_756
C27 C28 1.368(5) .
C28 C29 1.368(4) .
C29 C30 1.382(4) .
C31 C32 1.525(3) .
C33 C34 1.443(17) .
C33 C34' 1.534(7) .
C34 C39 1.369(13) .
C34 C35 1.380(13) .
C35 C36 1.400(13) .
C36 C37 1.351(16) .
C37 C38 1.366(15) .
C38 C39 1.391(13) .
C34' C35' 1.387(7) .
C34' C39' 1.406(7) .
C35' C36' 1.414(8) .
C36' C37' 1.383(10) .
C37' C38' 1.377(9) .
C38' C39' 1.388(6) .
C40 C41 1.404(7) .
C40 C45 1.425(6) .
C41 C42 1.390(7) .
C42 C43 1.381(8) .
C43 C44 1.378(8) .
C44 C45 1.380(7) .
C40' C41' 1.352(13) .
C40' C45' 1.381(14) .
C41' C42' 1.388(14) .
C42' C43' 1.378(16) .
C43' C44' 1.376(15) .
C44' C45' 1.373(13) .
O1 C46 1.354(13) .
O1 C49 1.467(15) .
C46 C47 1.491(14) .
C47 C48 1.459(13) .
C48 C49 1.441(12) .
O1' C46' 1.3934 .
O1' C49' 1.493(12) .
C46' C47' 1.508(9) .
C47' C48' 1.472(10) .
C48' C49' 1.432(10) .

loop_
_geom_torsion_atom_site_label_1
_geom_torsion_atom_site_label_2
_geom_torsion_atom_site_label_3
_geom_torsion_atom_site_label_4
_geom_torsion
_geom_torsion_site_symmetry_1
_geom_torsion_site_symmetry_4
N2 Co1 N1 C1 7.20(16) . .
N4 Co1 N1 C1 125.06(16) . .
N6 Co1 N1 C1 -111.67(16) . .
N2 Co1 N1 C31 127.07(15) . .
N4 Co1 N1 C31 -115.07(15) . .
N6 Co1 N1 C31 8.21(15) . .
N2 Co1 N1 C16 -112.67(15) . .
N4 Co1 N1 C16 5.19(15) . .
N6 Co1 N1 C16 128.46(15) . .
N4 Co1 N2 C3 97.1(2) . .
N6 Co1 N2 C3 -100.3(2) . .
N1 Co1 N2 C3 178.4(2) . .
N4 Co1 N2 C2 -61.0(2) . .
N6 Co1 N2 C2 101.67(19) . .
N1 Co1 N2 C2 20.42(19) . .
N2 Co1 N4 C18 -95.3(2) . .
N6 Co1 N4 C18 102.9(2) . .
N1 Co1 N4 C18 -177.1(2) . .
N2 Co1 N4 C17 103.40(17) . .
N6 Co1 N4 C17 -58.45(18) . .
N1 Co1 N4 C17 21.56(16) . .
N2 Co1 N6 C33 107.8(2) . .
N4 Co1 N6 C33 -90.6(2) . .
N1 Co1 N6 C33 -170.6(2) . .
N2 Co1 N6 C32 -61.53(18) . .
N4 Co1 N6 C32 100.15(17) . .
N1 Co1 N6 C32 20.16(17) . .
O1 K1 N7 C33 166.6(4) . .
O1' K1 N7 C33 172.7(2) . .
N5 K1 N7 C33 69.27(17) 3_756 .
N3 K1 N7 C33 -112.4(2) 4 .
N3' K1 N7 C33 -100.63(19) 4 .
C35' K1 N7 C33 -39.0(2) . .
C10' K1 N7 C33 -88.9(5) 4 .
C25 K1 N7 C33 93.43(16) 3_756 .
C15 K1 N7 C33 -87.0(3) 4 .
C26 K1 N7 C33 100.48(17) 3_756 .
C10 K1 N7 C33 -92.8(5) 4 .
O1 K1 N7 C40' -10(3) . .
O1' K1 N7 C40' -4(3) . .
N5 K1 N7 C40' -107(3) 3_756 .
N3 K1 N7 C40' 71(3) 4 .
N3' K1 N7 C40' 83(3) 4 .
C35' K1 N7 C40' 145(3) . .
C10' K1 N7 C40' 95(3) 4 .
C25 K1 N7 C40' -83(3) 3_756 .
C15 K1 N7 C40' 97(3) 4 .
C26 K1 N7 C40' -76(3) 3_756 .
C10 K1 N7 C40' 91(3) 4 .
O1 K1 N7 C40 -0.2(11) . .
O1' K1 N7 C40 6.0(10) . .
N5 K1 N7 C40 -97.5(10) 3_756 .
N3 K1 N7 C40 80.9(10) 4 .
N3' K1 N7 C40 92.6(10) 4 .
C35' K1 N7 C40 154.3(10) . .
C10' K1 N7 C40 104.4(11) 4 .
C25 K1 N7 C40 -73.3(10) 3_756 .
C15 K1 N7 C40 106.2(11) 4 .
C26 K1 N7 C40 -66.3(10) 3_756 .
C10 K1 N7 C40 100.5(11) 4 .
C31 N1 C1 C2 -147.8(2) . .
C16 N1 C1 C2 83.2(3) . .
Co1 N1 C1 C2 -32.5(2) . .
C3 N2 C2 C1 155.7(2) . .
Co1 N2 C2 C1 -43.5(3) . .
N1 C1 C2 N2 51.1(3) . .
C2 N2 C3 N3 -15.0(6) . .
Co1 N2 C3 N3 -171.5(4) . .
C2 N2 C3 N3' 19.3(5) . .
Co1 N2 C3 N3' -137.2(4) . .
C2 N2 C3 C4 -170.9(2) . .
Co1 N2 C3 C4 32.6(3) . .
N3 C3 C4 C5 -110.7(5) . .
N2 C3 C4 C5 46.8(4) . .
N3' C3 C4 C5 -143.9(4) . .
N3 C3 C4 C9' -37.8(6) . .
N2 C3 C4 C9' 119.8(4) . .
N3' C3 C4 C9' -71.0(6) . .
N3 C3 C4 C9 60.5(5) . .
N2 C3 C4 C9 -141.9(3) . .
N3' C3 C4 C9 27.3(5) . .
N3 C3 C4 C5' 149.6(5) . .
N2 C3 C4 C5' -52.9(4) . .
N3' C3 C4 C5' 116.3(5) . .
C9' C4 C5 C6 54.4(5) . .
C9 C4 C5 C6 5.2(7) . .
C5' C4 C5 C6 -63.9(5) . .
C3 C4 C5 C6 176.3(4) . .
C4 C5 C6 C7 -2.4(10) . .
C5 C6 C7 C8 0.7(13) . .
C6 C7 C8 C9 -1.6(13) . .
C7 C8 C9 C4 4.0(9) . .
C5 C4 C9 C8 -6.0(7) . .
C9' C4 C9 C8 -49.1(5) . .
C5' C4 C9 C8 68.8(5) . .
C3 C4 C9 C8 -176.5(4) . .
C5 C4 C5' C6' 62.1(5) . .
C9' C4 C5' C6' 5.1(7) . .
C9 C4 C5' C6' -63.6(5) . .
C3 C4 C5' C6' 178.9(4) . .
C4 C5' C6' C7' -3.2(12) . .
C5' C6' C7' C8' 0(2) . .
C6' C7' C8' C9' 0(2) . .
C7' C8' C9' C4 2.1(16) . .
C5 C4 C9' C8' -76.4(7) . .
C9 C4 C9' C8' 62.9(7) . .
C5' C4 C9' C8' -4.6(8) . .
C3 C4 C9' C8' -177.6(5) . .
N2 C3 N3 C10 167.1(12) . .
N3' C3 N3 C10 75.4(15) . .
C4 C3 N3 C10 -37.9(14) . .
N2 C3 N3 K1 11.7(9) . 4_556
N3' C3 N3 K1 -80.1(11) . 4_556
C4 C3 N3 K1 166.6(5) . 4_556
C3 N3 C10 C15 145(2) . .
K1 N3 C10 C15 -50(3) 4_556 .
C3 N3 C10 C11 -41(4) . .
K1 N3 C10 C11 124(3) 4_556 .
C3 N3 C10 K1 -165.2(9) . 4_556
C15 C10 C11 C12 2(4) . .
N3 C10 C11 C12 -172(2) . .
K1 C10 C11 C12 -96.6(9) 4_556 .
C10 C11 C12 C13 0(2) . .
C11 C12 C13 C14 -1.2(15) . .
C12 C13 C14 C15 0.4(19) . .
C11 C10 C15 C14 -2(4) . .
N3 C10 C15 C14 171(2) . .
K1 C10 C15 C14 129.4(12) 4_556 .
C11 C10 C15 K1 -132(3) . 4_556
N3 C10 C15 K1 42(3) . 4_556
C13 C14 C15 C10 1(3) . .
C13 C14 C15 K1 102.6(13) . 4_556
N3 C3 N3' C10' -59.3(10) . .
N2 C3 N3' C10' -166.3(6) . .
C4 C3 N3' C10' 25.2(9) . .
N3 C3 N3' K1 49.6(9) . 4_556
N2 C3 N3' K1 -57.3(5) . 4_556
C4 C3 N3' K1 134.1(3) . 4_556
C3 N3' C10' C11' -126(2) . .
K1 N3' C10' C11' 102(2) 4_556 .
C3 N3' C10' C15' 61(3) . .
K1 N3' C10' C15' -72(2) 4_556 .
C3 N3' C10' K1 132.8(6) . 4_556
C15' C10' C11' C12' -1(3) . .
N3' C10' C11' C12' -174.4(16) . .
K1 C10' C11' C12' -97.5(10) 4_556 .
C10' C11' C12' C13' 1(2) . .
C11' C12' C13' C14' 1(2) . .
C12' C13' C14' C15' -3.4(19) . .
C11' C10' C15' C14' -1(3) . .
N3' C10' C15' C14' 172.6(16) . .
K1 C10' C15' C14' 110.4(8) 4_556 .
C11' C10' C15' K1 -111(2) . 4_556
N3' C10' C15' K1 62(2) . 4_556
C13' C14' C15' C10' 3.2(19) . .
C13' C14' C15' K1 85.0(10) . 4_556
C1 N1 C16 C17 -145.8(2) . .
C31 N1 C16 C17 85.3(2) . .
Co1 N1 C16 C17 -30.5(2) . .
C18 N4 C17 C16 151.9(2) . .
Co1 N4 C17 C16 -43.7(2) . .
N1 C16 C17 N4 49.6(3) . .
C25 N5 C18 N4 -170.0(2) . .
K1 N5 C18 N4 2.7(5) 3_756 .
C25 N5 C18 C19 9.5(4) . .
K1 N5 C18 C19 -177.9(2) 3_756 .
C17 N4 C18 N5 9.6(4) . .
Co1 N4 C18 N5 -150.7(2) . .
C17 N4 C18 C19 -169.9(2) . .
Co1 N4 C18 C19 29.8(3) . .
N5 C18 C19 C20 56.5(4) . .
N4 C18 C19 C20 -123.9(3) . .
N5 C18 C19 C24 -118.8(3) . .
N4 C18 C19 C24 60.7(3) . .
C24 C19 C20 C21 -0.6(4) . .
C18 C19 C20 C21 -176.0(2) . .
C19 C20 C21 C22 3.0(4) . .
C20 C21 C22 C23 -2.6(5) . .
C21 C22 C23 C24 -0.2(5) . .
C20 C19 C24 C23 -2.1(4) . .
C18 C19 C24 C23 173.4(3) . .
C22 C23 C24 C19 2.5(5) . .
C18 N5 C25 C26 -127.5(3) . .
K1 N5 C25 C26 56.7(3) 3_756 .
C18 N5 C25 C30 57.1(4) . .
K1 N5 C25 C30 -118.8(2) 3_756 .
C18 N5 C25 K1 175.9(3) . 3_756
C30 C25 C26 C27 -1.1(4) . .
N5 C25 C26 C27 -176.8(3) . .
K1 C25 C26 C27 -129.3(3) 3_756 .
C30 C25 C26 K1 128.2(2) . 3_756
N5 C25 C26 K1 -47.5(2) . 3_756
C25 C26 C27 C28 0.3(5) . .
K1 C26 C27 C28 -98.1(4) 3_756 .
C26 C27 C28 C29 0.1(5) . .
C27 C28 C29 C30 0.3(5) . .
C28 C29 C30 C25 -1.2(5) . .
C26 C25 C30 C29 1.6(4) . .
N5 C25 C30 C29 177.1(3) . .
K1 C25 C30 C29 100.6(3) 3_756 .
C1 N1 C31 C32 81.0(2) . .
C16 N1 C31 C32 -150.1(2) . .
Co1 N1 C31 C32 -34.1(2) . .
C33 N6 C32 C31 145.6(2) . .
Co1 N6 C32 C31 -43.8(2) . .
N1 C31 C32 N6 52.3(3) . .
C40' N7 C33 N6 31(2) . .
C40 N7 C33 N6 20.0(10) . .
K1 N7 C33 N6 -146.3(2) . .
C40' N7 C33 C34 -142(2) . .
C40 N7 C33 C34 -152.5(11) . .
K1 N7 C33 C34 41.1(8) . .
C40' N7 C33 C34' -160(2) . .
C40 N7 C33 C34' -170.7(9) . .
K1 N7 C33 C34' 23.0(3) . .
C32 N6 C33 N7 18.2(4) . .
Co1 N6 C33 N7 -150.2(2) . .
C32 N6 C33 C34 -169.6(7) . .
Co1 N6 C33 C34 21.9(8) . .
C32 N6 C33 C34' -151.4(3) . .
Co1 N6 C33 C34' 40.1(4) . .
N7 C33 C34 C39 -132.3(16) . .
N6 C33 C34 C39 54(2) . .
C34' C33 C34 C39 -20(3) . .
N7 C33 C34 C35 41(2) . .
N6 C33 C34 C35 -132.3(16) . .
C34' C33 C34 C35 153(6) . .
N7 C33 C34 K1 -30.9(4) . .
N6 C33 C34 K1 155.3(3) . .
C34' C33 C34 K1 81(4) . .
O1 K1 C34 C39 151.5(9) . .
O1' K1 C34 C39 164.4(7) . .
N7 K1 C34 C39 134.8(10) . .
N5 K1 C34 C39 33.5(9) 3_756 .
N3 K1 C34 C39 -122.6(8) 4 .
N3' K1 C34 C39 -118.7(8) 4 .
C35' K1 C34 C39 -85.7(11) . .
C10' K1 C34 C39 -95.0(9) 4 .
C25 K1 C34 C39 58.6(9) 3_756 .
C15 K1 C34 C39 -77.5(9) 4 .
C26 K1 C34 C39 79.0(8) 3_756 .
C10 K1 C34 C39 -97.4(9) 4 .
O1 K1 C34 C35 -90.1(11) . .
O1' K1 C34 C35 -77.2(11) . .
N7 K1 C34 C35 -106.8(9) . .
N5 K1 C34 C35 152.0(8) 3_756 .
N3 K1 C34 C35 -4.1(9) 4 .
N3' K1 C34 C35 -0.2(8) 4 .
C35' K1 C34 C35 32.8(7) . .
C10' K1 C34 C35 23.5(9) 4 .
C25 K1 C34 C35 177.1(7) 3_756 .
C15 K1 C34 C35 40.9(9) 4 .
C26 K1 C34 C35 -162.6(8) 3_756 .
C10 K1 C34 C35 21.1(9) 4 .
O1 K1 C34 C33 36.5(10) . .
O1' K1 C34 C33 49.4(8) . .
N7 K1 C34 C33 19.8(3) . .
N5 K1 C34 C33 -81.5(6) 3_756 .
N3 K1 C34 C33 122.4(5) 4 .
N3' K1 C34 C33 126.3(5) 4 .
C35' K1 C34 C33 159.3(12) . .
C10' K1 C34 C33 150.0(6) 4 .
C25 K1 C34 C33 -56.4(6) 3_756 .
C15 K1 C34 C33 167.5(4) 4 .
C26 K1 C34 C33 -36.1(6) 3_756 .
C10 K1 C34 C33 147.6(6) 4 .
C39 C34 C35 C36 -2(3) . .
C33 C34 C35 C36 -175.8(15) . .
K1 C34 C35 C36 -101.4(12) . .
C39 C34 C35 K1 99(2) . .
C33 C34 C35 K1 -74.4(18) . .
O1 K1 C35 C34 119.2(11) . .
O1' K1 C35 C34 130.9(8) . .
N7 K1 C35 C34 53.3(8) . .
N5 K1 C35 C34 -34.0(9) 3_756 .
N3 K1 C35 C34 175.9(9) 4 .
N3' K1 C35 C34 179.7(9) 4 .
C35' K1 C35 C34 -64.0(13) . .
C10' K1 C35 C34 -156.7(9) 4 .
C25 K1 C35 C34 -4.0(10) 3_756 .
C15 K1 C35 C34 -144.4(8) 4 .
C26 K1 C35 C34 20.5(9) 3_756 .
C10 K1 C35 C34 -159.4(9) 4 .
O1 K1 C35 C36 -125.0(11) . .
O1' K1 C35 C36 -113.3(8) . .
N7 K1 C35 C36 169.1(9) . .
N5 K1 C35 C36 81.8(8) 3_756 .
N3 K1 C35 C36 -68.3(8) 4 .
N3' K1 C35 C36 -64.4(8) 4 .
C35' K1 C35 C36 51.8(11) . .
C10' K1 C35 C36 -40.9(9) 4 .
C25 K1 C35 C36 111.8(8) 3_756 .
C15 K1 C35 C36 -28.6(9) 4 .
C26 K1 C35 C36 136.4(8) 3_756 .
C10 K1 C35 C36 -43.6(9) 4 .
C34 C35 C36 C37 1(2) . .
K1 C35 C36 C37 -82.9(14) . .
C35 C36 C37 C38 2(2) . .
C36 C37 C38 C39 -3(2) . .
C35 C34 C39 C38 1(3) . .
C33 C34 C39 C38 174.9(15) . .
K1 C34 C39 C38 86.0(17) . .
C37 C38 C39 C34 2(3) . .
N7 C33 C34' C35' 43.0(8) . .
N6 C33 C34' C35' -145.6(6) . .
C34 C33 C34' C35' -32(4) . .
N7 C33 C34' C39' -135.5(7) . .
N6 C33 C34' C39' 35.9(8) . .
C34 C33 C34' C39' 149(5) . .
N7 C33 C34' K1 -18.0(3) . .
N6 C33 C34' K1 153.46(19) . .
C34 C33 C34' K1 -93(4) . .
O1 K1 C34' C35' -115.7(8) . .
O1' K1 C34' C35' -102.4(6) . .
N7 K1 C34' C35' -115.0(4) . .
N5 K1 C34' C35' 135.9(3) 3_756 .
N3 K1 C34' C35' -18.5(4) 4 .
N3' K1 C34' C35' -15.7(4) 4 .
C10' K1 C34' C35' 9.5(5) 4 .
C25 K1 C34' C35' 159.5(3) 3_756 .
C15 K1 C34' C35' 29.7(4) 4 .
C26 K1 C34' C35' -179.4(3) 3_756 .
C10 K1 C34' C35' 7.3(5) 4 .
O1 K1 C34' C39' 131.8(8) . .
O1' K1 C34' C39' 145.0(5) . .
N7 K1 C34' C39' 132.4(5) . .
N5 K1 C34' C39' 23.3(4) 3_756 .
N3 K1 C34' C39' -131.1(4) 4 .
N3' K1 C34' C39' -128.3(4) 4 .
C35' K1 C34' C39' -112.6(6) . .
C10' K1 C34' C39' -103.1(5) 4 .
C25 K1 C34' C39' 46.9(4) 3_756 .
C15 K1 C34' C39' -82.9(4) 4 .
C26 K1 C34' C39' 68.1(4) 3_756 .
C10 K1 C34' C39' -105.3(5) 4 .
O1 K1 C34' C33 9.9(8) . .
O1' K1 C34' C33 23.1(6) . .
N7 K1 C34' C33 10.50(15) . .
N5 K1 C34' C33 -98.6(2) 3_756 .
N3 K1 C34' C33 107.0(3) 4 .
N3' K1 C34' C33 109.8(2) 4 .
C35' K1 C34' C33 125.5(4) . .
C10' K1 C34' C33 135.0(4) 4 .
C25 K1 C34' C33 -75.0(2) 3_756 .
C15 K1 C34' C33 155.2(2) 4 .
C26 K1 C34' C33 -53.8(2) 3_756 .
C10 K1 C34' C33 132.8(4) 4 .
C39' C34' C35' C36' 1.6(11) . .
C33 C34' C35' C36' -177.0(6) . .
K1 C34' C35' C36' -108.1(5) . .
C39' C34' C35' K1 109.7(7) . .
C33 C34' C35' K1 -68.9(6) . .
O1 K1 C35' C34' 108.2(10) . .
O1' K1 C35' C34' 123.7(5) . .
N7 K1 C35' C34' 48.6(3) . .
N5 K1 C35' C34' -49.5(4) 3_756 .
N3 K1 C35' C34' 162.5(4) 4 .
N3' K1 C35' C34' 163.6(4) 4 .
C10' K1 C35' C34' -170.8(5) 4 .
C25 K1 C35' C34' -26.1(4) 3_756 .
C15 K1 C35' C34' -154.4(3) 4 .
C26 K1 C35' C34' 0.7(4) 3_756 .
C10 K1 C35' C34' -173.0(5) 4 .
O1 K1 C35' C36' -131.9(11) . .
O1' K1 C35' C36' -116.4(6) . .
N7 K1 C35' C36' 168.4(5) . .
N5 K1 C35' C36' 70.3(4) 3_756 .
N3 K1 C35' C36' -77.7(4) 4 .
N3' K1 C35' C36' -76.6(4) 4 .
C10' K1 C35' C36' -50.9(5) 4 .
C25 K1 C35' C36' 93.7(4) 3_756 .
C15 K1 C35' C36' -34.5(5) 4 .
C26 K1 C35' C36' 120.6(4) 3_756 .
C10 K1 C35' C36' -53.2(5) 4 .
C34' C35' C36' C37' -2.2(10) . .
K1 C35' C36' C37' -98.6(7) . .
C35' C36' C37' C38' 2.8(10) . .
C36' C37' C38' C39' -2.8(10) . .
C37' C38' C39' C34' 2.2(11) . .
C35' C34' C39' C38' -1.6(12) . .
C33 C34' C39' C38' 176.9(6) . .
K1 C34' C39' C38' 77.7(7) . .
C33 N7 C40 C41 -143.2(15) . .
C40' N7 C40 C41 164(18) . .
K1 N7 C40 C41 22(2) . .
C33 N7 C40 C45 44(2) . .
C40' N7 C40 C45 -8(15) . .
K1 N7 C40 C45 -150.7(14) . .
C45 C40 C41 C42 -2(3) . .
N7 C40 C41 C42 -175.1(13) . .
C40 C41 C42 C43 2(2) . .
C41 C42 C43 C44 -0.3(11) . .
C42 C43 C44 C45 -0.5(8) . .
C43 C44 C45 C40 0.0(14) . .
C41 C40 C45 C44 1(2) . .
N7 C40 C45 C44 174.1(13) . .
C33 N7 C40' C41' -143(4) . .
C40 N7 C40' C41' -10(12) . .
K1 N7 C40' C41' 34(6) . .
C33 N7 C40' C45' 41(5) . .
C40 N7 C40' C45' 174(20) . .
K1 N7 C40' C45' -143(2) . .
N7 C40' C41' C42' -179(3) . .
C45' C40' C41' C42' -3(7) . .
C40' C41' C42' C43' 2(5) . .
C41' C42' C43' C44' 0(3) . .
C42' C43' C44' C45' 0(3) . .
C43' C44' C45' C40' -1(3) . .
C41' C40' C45' C44' 2(6) . .
N7 C40' C45' C44' 178(3) . .
O1' K1 O1 C46 73(3) . .
N7 K1 O1 C46 -154.3(12) . .
N5 K1 O1 C46 -43.7(13) 3_756 .
N3 K1 O1 C46 100.3(13) 4 .
N3' K1 O1 C46 104.6(13) 4 .
C35' K1 O1 C46 156.3(10) . .
C10' K1 O1 C46 78.4(13) 4 .
C25 K1 O1 C46 -58.3(12) 3_756 .
C15 K1 O1 C46 55.7(13) 4 .
C26 K1 O1 C46 -83.4(12) 3_756 .
C10 K1 O1 C46 79.2(13) 4 .
O1' K1 O1 C49 -61(2) . .
N7 K1 O1 C49 72.2(17) . .
N5 K1 O1 C49 -177.2(17) 3_756 .
N3 K1 O1 C49 -33.2(16) 4 .
N3' K1 O1 C49 -28.9(17) 4 .
C35' K1 O1 C49 23(3) . .
C10' K1 O1 C49 -55.1(17) 4 .
C25 K1 O1 C49 168.2(18) 3_756 .
C15 K1 O1 C49 -77.8(17) 4 .
C26 K1 O1 C49 143.1(18) 3_756 .
C10 K1 O1 C49 -54.3(17) 4 .
C49 O1 C46 C47 -9(2) . .
K1 O1 C46 C47 -151.3(19) . .
C49 O1 C46 K1 143(2) . .
O1' K1 C46 O1 -22.8(17) . .
N7 K1 C46 O1 30.0(14) . .
N5 K1 C46 O1 134.9(13) 3_756 .
N3 K1 C46 O1 -75.9(13) 4 .
N3' K1 C46 O1 -76.3(13) 4 .
C35' K1 C46 O1 -62(2) . .
C10' K1 C46 O1 -102.0(13) 4 .
C25 K1 C46 O1 113.6(14) 3_756 .
C15 K1 C46 O1 -121.3(13) 4 .
C26 K1 C46 O1 89.1(13) 3_756 .
C10 K1 C46 O1 -100.2(13) 4 .
O1 K1 C46 C47 57(3) . .
O1' K1 C46 C47 34(2) . .
N7 K1 C46 C47 87(3) . .
N5 K1 C46 C47 -168(3) 3_756 .
N3 K1 C46 C47 -19(3) 4 .
N3' K1 C46 C47 -19(3) 4 .
C35' K1 C46 C47 -4(4) . .
C10' K1 C46 C47 -45(3) 4 .
C25 K1 C46 C47 171(3) 3_756 .
C15 K1 C46 C47 -64(3) 4 .
C26 K1 C46 C47 146(3) 3_756 .
C10 K1 C46 C47 -43(3) 4 .
O1 C46 C47 C48 -1(2) . .
K1 C46 C47 C48 -42(4) . .
C46 C47 C48 C49 10.3(19) . .
C47 C48 C49 O1 -15.9(18) . .
C46 O1 C49 C48 15.0(19) . .
K1 O1 C49 C48 151.4(12) . .
O1 K1 O1' C46' -110(3) . .
N7 K1 O1' C46' -159.04(6) . .
N5 K1 O1' C46' -46.18(12) 3_756 .
N3 K1 O1' C46' 98.39(18) 4 .
N3' K1 O1' C46' 101.92(15) 4 .
C35' K1 O1' C46' 139.9(3) . .
C10' K1 O1' C46' 75.4(2) 4 .
C25 K1 O1' C46' -62.96(10) 3_756 .
C15 K1 O1' C46' 52.40(14) 4 .
C26 K1 O1' C46' -87.23(11) 3_756 .
C10 K1 O1' C46' 76.3(2) 4 .
O1 K1 O1' C49' 47(3) . .
N7 K1 O1' C49' -1.7(15) . .
N5 K1 O1' C49' 111.2(15) 3_756 .
N3 K1 O1' C49' -104.2(15) 4 .
N3' K1 O1' C49' -100.7(15) 4 .
C35' K1 O1' C49' -62.7(17) . .
C10' K1 O1' C49' -127.2(15) 4 .
C25 K1 O1' C49' 94.4(15) 3_756 .
C15 K1 O1' C49' -150.2(15) 4 .
C26 K1 O1' C49' 70.2(15) 3_756 .
C10 K1 O1' C49' -126.3(15) 4 .
C49' O1' C46' C47' -11.3(9) . .
K1 O1' C46' C47' 151.7(7) . .
O1' C46' C47' C48' 23.0(8) . .
C46' C47' C48' C49' -24.2(14) . .
C47' C48' C49' O1' 18.3(17) . .
C46' O1' C49' C48' -4.5(16) . .
K1 O1' C49' C48' -164.2(8) . .
